data_2014242
loop_
_publ_author_name
'Low, John N.'
'Cobo, Justo'
'Quiroga, Jaime'
'Portilla, Jaime'
'Glidewell, Christopher'

_publ_section_title
;10-(4-Chlorophenyl)-7-methyl-5,6-dihydrobenzo[<i>h</i>]pyrazolo[5,1-<i>b</i>]quinazoline
 and
 2-(4-chlorophenyl)-5-methyl-6,7-dihydrobenzo[<i>h</i>]pyrazolo[1,5-<i>a</i>]quinazoline:
 isomeric molecules linked into hydrogen-bonded dimers or \p-stacked chains
;
_journal_issue 8
_journal_name_full 'Acta Crystallographica Section C'
_journal_page_first o604
_journal_page_last o607
_journal_paper_doi 10.1107/S0108270104015616
_journal_volume 60
_journal_year 2004
_chemical_formula_iupac 'C21 H16 Cl N3'
_chemical_formula_moiety 'C21 H16 Cl N3'
_chemical_formula_sum 'C21 H16 Cl N3'
_chemical_formula_weight 345.82
_chemical_name_systematic
;
2-(4-Chlorophenyl)-5-methyl-6,7-dihydrobenzo[e]pyrazolo[2,3-b]quinazoline
;
_space_group_IT_number 2
_symmetry_cell_setting triclinic
_symmetry_space_group_name_Hall '-P 1'
_symmetry_space_group_name_H-M 'P -1'
_atom_sites_solution_hydrogens geom
_atom_sites_solution_primary direct
_atom_sites_solution_secondary difmap
_cell_angle_alpha 111.492(2)
_cell_angle_beta 101.406(3)
_cell_angle_gamma 97.981(3)
_cell_formula_units_Z 4
_cell_length_a 7.0098(3)
_cell_length_b 15.0306(7)
_cell_length_c 17.0060(8)
_cell_measurement_reflns_used 7321
_cell_measurement_temperature 120(2)
_cell_measurement_theta_max 27.64
_cell_measurement_theta_min 2.98
_cell_volume 1589.81(13)
_computing_cell_refinement 'DENZO (Otwinowski & Minor, 1997) and COLLECT'
_computing_data_collection 'COLLECT (Nonius, 1998)'
_computing_data_reduction 'DENZO and COLLECT'
_computing_molecular_graphics 'PLATON (Spek, 2003)'
_computing_publication_material 'SHELXL97 and PRPKAPPA (Ferguson, 1999)'
_computing_structure_refinement 'OSCAIL and SHELXL97 (Sheldrick, 1997)'
_computing_structure_solution 'OSCAIL (McArdle, 2003) and SHELXS97 (Sheldrick, 1997)'
_diffrn_ambient_temperature 120(2)
_diffrn_detector_area_resol_mean 9.091
_diffrn_measured_fraction_theta_full 0.997
_diffrn_measured_fraction_theta_max 0.987
_diffrn_measurement_device_type 'Nonius KappaCCD area-detector'
_diffrn_measurement_method '\f and \w'
_diffrn_radiation_monochromator graphite
_diffrn_radiation_source 'Bruker-Nonius FR591 rotating anode'
_diffrn_radiation_type 'Mo K\a'
_diffrn_radiation_wavelength 0.71073
_diffrn_reflns_av_R_equivalents 0.1128
_diffrn_reflns_av_sigmaI/netI 0.1143
_diffrn_reflns_limit_h_max 9
_diffrn_reflns_limit_h_min -8
_diffrn_reflns_limit_k_max 19
_diffrn_reflns_limit_k_min -19
_diffrn_reflns_limit_l_max 22
_diffrn_reflns_limit_l_min -22
_diffrn_reflns_number 35785
_diffrn_reflns_theta_full 25.50
_diffrn_reflns_theta_max 27.64
_diffrn_reflns_theta_min 2.98
_diffrn_standards_decay_% negligible
_exptl_absorpt_coefficient_mu 0.249
_exptl_absorpt_correction_T_max 0.993
_exptl_absorpt_correction_T_min 0.949
_exptl_absorpt_correction_type multi-scan
_exptl_absorpt_process_details '(SADABS; Sheldrick, 2003)'
_exptl_crystal_colour 'pale brown'
_exptl_crystal_density_diffrn 1.445
_exptl_crystal_density_meas ?
_exptl_crystal_density_method 'not measured'
_exptl_crystal_description needle
_exptl_crystal_F_000 720
_exptl_crystal_size_max 0.14
_exptl_crystal_size_mid 0.04
_exptl_crystal_size_min 0.03
_refine_diff_density_max 0.300
_refine_diff_density_min -0.368
_refine_ls_extinction_method none
_refine_ls_goodness_of_fit_ref 1.030
_refine_ls_hydrogen_treatment constr
_refine_ls_matrix_type full
_refine_ls_number_parameters 453
_refine_ls_number_reflns 7321
_refine_ls_number_restraints 0
_refine_ls_restrained_S_all 1.030
_refine_ls_R_factor_all 0.1358
_refine_ls_R_factor_gt 0.0605
_refine_ls_shift/su_max 0.000
_refine_ls_shift/su_mean 0.000
_refine_ls_structure_factor_coef Fsqd
_refine_ls_weighting_details 'w = 1/[\s^2^(Fo^2^)+(0.0614P)^2^+0.1965P] where P=(Fo^2^+2Fc^2^)/3'
_refine_ls_weighting_scheme calc
_refine_ls_wR_factor_gt 0.1264
_refine_ls_wR_factor_ref 0.1520
_reflns_number_gt 4073
_reflns_number_total 7321
_reflns_threshold_expression I>2\s(I)
_cod_data_source_file sk1742.cif
_cod_data_source_block II
_cod_depositor_comments
;
The following automatic conversions were performed:

'_exptl_crystal_density_meas' value 'not measured' was changed to '?'
- the value is perceived as not measured.

Automatic conversion script
Id: cif_fix_values 3008 2015-01-20 13:52:24Z robertas 
;
_cod_database_code 2014242
_cod_database_fobs_code 2014242

loop_
_symmetry_equiv_pos_as_xyz
'x, y, z'
'-x, -y, -z'

loop_
_atom_site_label
_atom_site_fract_x
_atom_site_fract_y
_atom_site_fract_z
_atom_site_U_iso_or_equiv
_atom_site_adp_type
_atom_site_calc_flag
_atom_site_refinement_flags
_atom_site_occupancy
_atom_site_disorder_assembly
_atom_site_disorder_group
_atom_site_type_symbol
Cl14 0.62859(10) 0.90803(5) 0.31741(5) 0.0308(2) Uani d . 1 . . Cl
N11 0.5024(3) 0.42836(16) 0.24275(15) 0.0256(5) Uani d . 1 . . N
N11a 0.4963(3) 0.35103(16) 0.26626(14) 0.0227(5) Uani d . 1 . . N
N19 0.5274(3) 0.31548(17) 0.39424(15) 0.0263(5) Uani d . 1 . . N
C11b 0.4606(4) 0.2532(2) 0.21034(17) 0.0229(6) Uani d . 1 . . C
C11c 0.4432(4) 0.2215(2) 0.11577(18) 0.0244(6) Uani d . 1 . . C
C12 0.5273(4) 0.2821(2) 0.07935(18) 0.0265(7) Uani d . 1 . . C
C13 0.5161(4) 0.2454(2) -0.00915(18) 0.0283(7) Uani d . 1 . . C
C14 0.4190(4) 0.1488(2) -0.06282(19) 0.0311(7) Uani d . 1 . . C
C15 0.3350(4) 0.0882(2) -0.02794(18) 0.0296(7) Uani d . 1 . . C
C15a 0.3476(4) 0.1226(2) 0.06073(18) 0.0263(7) Uani d . 1 . . C
C16 0.2648(4) 0.0573(2) 0.10087(18) 0.0302(7) Uani d . 1 . . C
C17 0.4042(4) 0.0786(2) 0.18979(18) 0.0290(7) Uani d . 1 . . C
C17a 0.4509(4) 0.18713(19) 0.24891(18) 0.0237(6) Uani d . 1 . . C
C18 0.4903(4) 0.2215(2) 0.34146(18) 0.0245(6) Uani d . 1 . . C
C19a 0.5276(4) 0.3805(2) 0.35650(18) 0.0244(6) Uani d . 1 . . C
C110 0.5556(4) 0.4814(2) 0.39119(18) 0.0261(7) Uani d . 1 . . C
C111 0.5387(4) 0.5070(2) 0.31936(17) 0.0232(6) Uani d . 1 . . C
C131 0.5579(4) 0.6054(2) 0.31877(18) 0.0232(6) Uani d . 1 . . C
C132 0.5459(4) 0.6180(2) 0.24087(18) 0.0253(6) Uani d . 1 . . C
C133 0.5664(4) 0.7099(2) 0.23978(18) 0.0274(7) Uani d . 1 . . C
C134 0.6000(4) 0.79088(19) 0.31782(18) 0.0243(6) Uani d . 1 . . C
C135 0.6134(4) 0.7813(2) 0.39600(18) 0.0276(7) Uani d . 1 . . C
C136 0.5913(4) 0.6884(2) 0.39648(18) 0.0280(7) Uani d . 1 . . C
C181 0.4976(4) 0.1508(2) 0.38531(19) 0.0319(7) Uani d . 1 . . C
Cl24 -0.05261(11) 0.09943(5) 0.27457(5) 0.0378(2) Uani d . 1 . . Cl
N21 0.0130(3) 0.53992(16) 0.24916(15) 0.0275(6) Uani d . 1 . . N
N21a 0.0454(3) 0.63920(16) 0.28162(14) 0.0234(5) Uani d . 1 . . N
N29 0.1396(3) 0.77941(16) 0.42033(15) 0.0271(6) Uani d . 1 . . N
C21b 0.0335(4) 0.6966(2) 0.23437(18) 0.0236(6) Uani d . 1 . . C
C21c -0.0385(4) 0.6542(2) 0.13807(17) 0.0240(6) Uani d . 1 . . C
C22 -0.1612(4) 0.5596(2) 0.08740(18) 0.0271(7) Uani d . 1 . . C
C23 -0.2294(4) 0.5262(2) -0.00278(18) 0.0285(7) Uani d . 1 . . C
C24 -0.1771(4) 0.5858(2) -0.04435(19) 0.0290(7) Uani d . 1 . . C
C25 -0.0588(4) 0.6796(2) 0.00475(19) 0.0285(7) Uani d . 1 . . C
C25a 0.0096(4) 0.7150(2) 0.09532(19) 0.0265(7) Uani d . 1 . . C
C26 0.1341(4) 0.8176(2) 0.14903(18) 0.0301(7) Uani d . 1 . . C
C27 0.0763(4) 0.8630(2) 0.23393(18) 0.0287(7) Uani d . 1 . . C
C27a 0.0839(4) 0.7971(2) 0.28284(18) 0.0234(6) Uani d . 1 . . C
C28 0.1345(4) 0.8352(2) 0.37605(18) 0.0272(7) Uani d . 1 . . C
C29a 0.0993(4) 0.6813(2) 0.37368(18) 0.0256(6) Uani d . 1 . . C
C210 0.1005(4) 0.6040(2) 0.39874(19) 0.0280(7) Uani d . 1 . . C
C211 0.0471(4) 0.5199(2) 0.32108(18) 0.0242(6) Uani d . 1 . . C
C231 0.0242(4) 0.4165(2) 0.30983(18) 0.0240(6) Uani d . 1 . . C
C232 -0.0117(4) 0.3414(2) 0.22687(19) 0.0278(7) Uani d . 1 . . C
C233 -0.0363(4) 0.2443(2) 0.21597(19) 0.0294(7) Uani d . 1 . . C
C234 -0.0228(4) 0.2223(2) 0.2884(2) 0.0285(7) Uani d . 1 . . C
C235 0.0135(4) 0.2947(2) 0.3713(2) 0.0321(7) Uani d . 1 . . C
C236 0.0357(4) 0.3918(2) 0.38153(19) 0.0293(7) Uani d . 1 . . C
C281 0.1848(4) 0.9444(2) 0.42988(19) 0.0319(7) Uani d . 1 . . C
H12 0.5924 0.3488 0.1158 0.032 Uiso calc R 1 . . H
H13 0.5752 0.2865 -0.0332 0.034 Uiso calc R 1 . . H
H14 0.4101 0.1241 -0.1238 0.037 Uiso calc R 1 . . H
H15 0.2677 0.0222 -0.0654 0.036 Uiso calc R 1 . . H
H16A 0.2473 -0.0124 0.0612 0.036 Uiso calc R 1 . . H
H16B 0.1320 0.0680 0.1081 0.036 Uiso calc R 1 . . H
H17A 0.3404 0.0399 0.2178 0.035 Uiso calc R 1 . . H
H17B 0.5300 0.0585 0.1816 0.035 Uiso calc R 1 . . H
H18A 0.5614 0.1872 0.4483 0.048 Uiso calc R 1 . . H
H18B 0.5748 0.1035 0.3597 0.048 Uiso calc R 1 . . H
H18C 0.3612 0.1156 0.3764 0.048 Uiso calc R 1 . . H
H110 0.5809 0.5244 0.4512 0.031 Uiso calc R 1 . . H
H132 0.5231 0.5620 0.1875 0.030 Uiso calc R 1 . . H
H133 0.5576 0.7176 0.1863 0.033 Uiso calc R 1 . . H
H135 0.6375 0.8378 0.4491 0.033 Uiso calc R 1 . . H
H136 0.5989 0.6812 0.4502 0.034 Uiso calc R 1 . . H
H22 -0.1977 0.5181 0.1154 0.033 Uiso calc R 1 . . H
H23 -0.3125 0.4621 -0.0363 0.034 Uiso calc R 1 . . H
H24 -0.2224 0.5623 -0.1064 0.035 Uiso calc R 1 . . H
H25 -0.0237 0.7204 -0.0240 0.034 Uiso calc R 1 . . H
H26A 0.1144 0.8583 0.1150 0.036 Uiso calc R 1 . . H
H26B 0.2774 0.8162 0.1625 0.036 Uiso calc R 1 . . H
H27A 0.1690 0.9277 0.2712 0.034 Uiso calc R 1 . . H
H27B -0.0606 0.8736 0.2207 0.034 Uiso calc R 1 . . H
H210 0.1314 0.6074 0.4569 0.034 Uiso calc R 1 . . H
H232 -0.0195 0.3571 0.1772 0.033 Uiso calc R 1 . . H
H233 -0.0623 0.1934 0.1592 0.035 Uiso calc R 1 . . H
H235 0.0231 0.2785 0.4207 0.038 Uiso calc R 1 . . H
H236 0.0592 0.4422 0.4384 0.035 Uiso calc R 1 . . H
H28A 0.1935 0.9571 0.4914 0.048 Uiso calc R 1 . . H
H28B 0.0801 0.9731 0.4079 0.048 Uiso calc R 1 . . H
H28C 0.3135 0.9741 0.4253 0.048 Uiso calc R 1 . . H

loop_
_atom_site_aniso_label
_atom_site_aniso_U_11
_atom_site_aniso_U_22
_atom_site_aniso_U_33
_atom_site_aniso_U_12
_atom_site_aniso_U_13
_atom_site_aniso_U_23
N11 0.0283(13) 0.0215(13) 0.0271(14) 0.0053(10) 0.0072(10) 0.0103(11)
N11a 0.0233(12) 0.0234(13) 0.0212(13) 0.0040(10) 0.0052(10) 0.0098(11)
C11b 0.0216(14) 0.0219(15) 0.0219(16) 0.0054(11) 0.0049(11) 0.0055(13)
C11c 0.0234(15) 0.0274(16) 0.0245(16) 0.0089(12) 0.0072(12) 0.0112(13)
C12 0.0292(16) 0.0247(16) 0.0271(17) 0.0096(12) 0.0087(13) 0.0104(13)
C13 0.0316(16) 0.0305(17) 0.0268(17) 0.0078(13) 0.0117(13) 0.0140(14)
C14 0.0347(17) 0.0341(18) 0.0265(17) 0.0128(14) 0.0121(13) 0.0110(14)
C15 0.0323(17) 0.0239(16) 0.0247(17) 0.0036(13) 0.0068(13) 0.0027(13)
C15a 0.0255(15) 0.0285(16) 0.0255(17) 0.0074(12) 0.0084(12) 0.0104(13)
C16 0.0341(17) 0.0218(15) 0.0291(18) 0.0028(13) 0.0089(13) 0.0052(13)
C17 0.0364(17) 0.0245(16) 0.0255(17) 0.0075(13) 0.0107(13) 0.0081(13)
C17a 0.0217(14) 0.0222(15) 0.0284(17) 0.0072(12) 0.0075(12) 0.0103(13)
C18 0.0217(15) 0.0293(16) 0.0260(17) 0.0063(12) 0.0075(12) 0.0142(14)
C181 0.0383(18) 0.0286(17) 0.0285(18) 0.0087(14) 0.0079(13) 0.0115(14)
N19 0.0298(13) 0.0268(14) 0.0230(13) 0.0076(11) 0.0073(10) 0.0105(11)
C19a 0.0235(15) 0.0262(16) 0.0224(16) 0.0038(12) 0.0050(12) 0.0099(13)
C110 0.0290(16) 0.0251(16) 0.0213(16) 0.0055(12) 0.0077(12) 0.0062(13)
C111 0.0212(14) 0.0234(15) 0.0220(16) 0.0032(11) 0.0062(12) 0.0065(13)
C131 0.0206(14) 0.0244(15) 0.0241(16) 0.0042(12) 0.0066(12) 0.0092(13)
C132 0.0268(15) 0.0204(15) 0.0240(16) 0.0040(12) 0.0067(12) 0.0045(13)
C133 0.0292(16) 0.0292(17) 0.0258(17) 0.0074(13) 0.0081(12) 0.0126(14)
C134 0.0231(15) 0.0206(15) 0.0290(17) 0.0052(12) 0.0069(12) 0.0099(13)
Cl14 0.0388(4) 0.0216(4) 0.0313(4) 0.0060(3) 0.0095(3) 0.0101(3)
C135 0.0357(17) 0.0227(16) 0.0213(16) 0.0051(13) 0.0096(13) 0.0050(13)
C136 0.0351(17) 0.0254(16) 0.0222(16) 0.0058(13) 0.0096(13) 0.0078(13)
N21 0.0274(13) 0.0242(13) 0.0301(15) 0.0044(10) 0.0070(11) 0.0110(11)
N21a 0.0228(12) 0.0221(13) 0.0222(14) 0.0038(10) 0.0056(10) 0.0064(10)
C21b 0.0203(14) 0.0285(16) 0.0238(16) 0.0060(12) 0.0060(12) 0.0123(13)
C21c 0.0226(15) 0.0253(15) 0.0234(16) 0.0075(12) 0.0060(12) 0.0085(13)
C22 0.0264(16) 0.0258(16) 0.0300(18) 0.0055(12) 0.0093(13) 0.0118(13)
C23 0.0274(16) 0.0281(16) 0.0267(17) 0.0069(13) 0.0050(13) 0.0083(14)
C24 0.0316(16) 0.0319(17) 0.0212(16) 0.0087(13) 0.0036(13) 0.0095(14)
C25 0.0309(16) 0.0308(17) 0.0276(17) 0.0078(13) 0.0096(13) 0.0151(14)
C25a 0.0233(15) 0.0288(16) 0.0292(17) 0.0084(12) 0.0080(12) 0.0124(14)
C26 0.0354(17) 0.0264(16) 0.0286(17) 0.0048(13) 0.0092(13) 0.0119(14)
C27 0.0316(16) 0.0238(16) 0.0289(17) 0.0043(13) 0.0077(13) 0.0096(13)
C27a 0.0206(14) 0.0235(15) 0.0264(17) 0.0066(12) 0.0083(12) 0.0087(13)
C28 0.0235(15) 0.0269(16) 0.0282(17) 0.0067(12) 0.0077(12) 0.0073(14)
N29 0.0277(13) 0.0248(13) 0.0259(14) 0.0050(10) 0.0080(10) 0.0072(11)
C29a 0.0248(15) 0.0273(16) 0.0228(16) 0.0058(12) 0.0065(12) 0.0081(13)
C210 0.0313(16) 0.0300(17) 0.0213(16) 0.0061(13) 0.0055(12) 0.0100(14)
C211 0.0218(15) 0.0282(16) 0.0235(16) 0.0043(12) 0.0083(12) 0.0107(13)
C231 0.0180(14) 0.0281(16) 0.0249(17) 0.0036(12) 0.0056(11) 0.0103(13)
C232 0.0268(16) 0.0318(17) 0.0253(17) 0.0061(13) 0.0057(12) 0.0130(14)
C233 0.0294(16) 0.0297(17) 0.0266(17) 0.0077(13) 0.0076(13) 0.0083(14)
C234 0.0221(15) 0.0286(17) 0.0377(19) 0.0059(12) 0.0085(13) 0.0163(15)
Cl24 0.0397(5) 0.0290(4) 0.0461(5) 0.0074(3) 0.0098(4) 0.0178(4)
C235 0.0320(17) 0.0332(18) 0.0345(19) 0.0067(13) 0.0076(14) 0.0184(15)
C236 0.0307(17) 0.0303(17) 0.0262(17) 0.0070(13) 0.0083(13) 0.0103(14)
C281 0.0365(18) 0.0262(16) 0.0271(17) 0.0060(13) 0.0060(13) 0.0060(14)

loop_
_atom_type_symbol
_atom_type_description
_atom_type_scat_dispersion_real
_atom_type_scat_dispersion_imag
_atom_type_scat_source
C C 0.0033 0.0016 'International Tables Vol C Tables 4.2.6.8 and 6.1.1.4'
H H 0.0000 0.0000 'International Tables Vol C Tables 4.2.6.8 and 6.1.1.4'
Cl Cl 0.1484 0.1585 'International Tables Vol C Tables 4.2.6.8 and 6.1.1.4'
N N 0.0061 0.0033 'International Tables Vol C Tables 4.2.6.8 and 6.1.1.4'

loop_
_geom_angle_atom_site_label_1
_geom_angle_atom_site_label_2
_geom_angle_atom_site_label_3
_geom_angle
_geom_angle_publ_flag
C111 N11 N11a 104.0(2) no
N11 N11a C11b 126.4(2) no
N11 N11a C19a 112.1(2) no
C11b N11a C19a 121.6(2) no
C17a C11b N11a 115.9(2) no
C17a C11b C11c 121.8(2) no
N11a C11b C11c 122.2(2) no
C12 C11c C15a 119.0(2) no
C12 C11c C11b 123.6(2) no
C15a C11c C11b 117.2(2) no
C13 C12 C11c 120.4(3) no
C13 C12 H12 119.8 no
C11c C12 H12 119.8 no
C12 C13 C14 120.2(3) no
C12 C13 H13 119.9 no
C14 C13 H13 119.9 no
C13 C14 C15 120.1(3) no
C13 C14 H14 119.9 no
C15 C14 H14 119.9 no
C15a C15 C14 120.9(3) no
C15a C15 H15 119.6 no
C14 C15 H15 119.6 no
C15 C15a C11c 119.3(3) no
C15 C15a C16 122.0(2) no
C11c C15a C16 118.7(2) no
C15a C16 C17 110.9(2) no
C15a C16 H16A 109.5 no
C17 C16 H16A 109.5 no
C15a C16 H16B 109.5 no
C17 C16 H16B 109.5 no
H16A C16 H16B 108.1 no
C17a C17 C16 110.7(2) no
C17a C17 H17A 109.5 no
C16 C17 H17A 109.5 no
C17a C17 H17B 109.5 no
C16 C17 H17B 109.5 no
H17A C17 H17B 108.1 no
C11b C17a C18 120.0(2) no
C11b C17a C17 117.9(2) no
C18 C17a C17 122.1(2) no
N19 C18 C17a 123.3(2) no
N19 C18 C181 116.1(2) no
C17a C18 C181 120.7(2) no
C18 C181 H18A 109.5 no
C18 C181 H18B 109.5 no
H18A C181 H18B 109.5 no
C18 C181 H18C 109.5 no
H18A C181 H18C 109.5 no
H18B C181 H18C 109.5 no
C18 N19 C19a 117.1(2) no
N19 C19a C110 132.0(3) no
N19 C19a N11a 122.1(2) no
C110 C19a N11a 106.0(2) no
C19a C110 C111 105.4(2) no
C19a C110 H110 127.3 no
C111 C110 H110 127.3 no
N11 C111 C110 112.6(2) no
N11 C111 C131 119.0(2) no
C110 C111 C131 128.5(3) no
C132 C131 C136 118.6(3) no
C132 C131 C111 120.8(2) no
C136 C131 C111 120.6(2) no
C133 C132 C131 121.2(3) no
C133 C132 H132 119.4 no
C131 C132 H132 119.4 no
C132 C133 C134 118.9(3) no
C132 C133 H133 120.5 no
C134 C133 H133 120.5 no
C135 C134 C133 121.4(3) no
C135 C134 Cl14 119.2(2) no
C133 C134 Cl14 119.4(2) no
C134 C135 C136 119.3(3) no
C134 C135 H135 120.4 no
C136 C135 H135 120.4 no
C135 C136 C131 120.5(3) no
C135 C136 H136 119.7 no
C131 C136 H136 119.7 no
C211 N21 N21a 104.2(2) no
N21 N21a C21b 127.1(2) no
N21 N21a C29a 111.6(2) no
C21b N21a C29a 121.3(2) no
N21a C21b C27a 116.2(2) no
N21a C21b C21c 122.3(2) no
C27a C21b C21c 121.4(2) no
C22 C21c C25a 118.6(3) no
C22 C21c C21b 124.1(2) no
C25a C21c C21b 117.3(2) no
C23 C22 C21c 120.7(3) no
C23 C22 H22 119.6 no
C21c C22 H22 119.6 no
C24 C23 C22 120.2(3) no
C24 C23 H23 119.9 no
C22 C23 H23 119.9 no
C23 C24 C25 119.7(3) no
C23 C24 H24 120.1 no
C25 C24 H24 120.1 no
C24 C25 C25a 121.0(3) no
C24 C25 H25 119.5 no
C25a C25 H25 119.5 no
C25 C25a C21c 119.7(3) no
C25 C25a C26 121.2(3) no
C21c C25a C26 119.1(2) no
C25a C26 C27 110.6(2) no
C25a C26 H26A 109.5 no
C27 C26 H26A 109.5 no
C25a C26 H26B 109.5 no
C27 C26 H26B 109.5 no
H26A C26 H26B 108.1 no
C27a C27 C26 110.8(2) no
C27a C27 H27A 109.5 no
C26 C27 H27A 109.5 no
C27a C27 H27B 109.5 no
C26 C27 H27B 109.5 no
H27A C27 H27B 108.1 no
C21b C27a C28 119.8(3) no
C21b C27a C27 118.1(2) no
C28 C27a C27 122.1(2) no
N29 C28 C27a 123.4(3) no
N29 C28 C281 116.1(2) no
C27a C28 C281 120.5(3) no
C28 N29 C29a 117.3(2) no
N29 C29a C210 132.1(3) no
N29 C29a N21a 122.0(2) no
C210 C29a N21a 105.9(2) no
C29a C210 C211 105.5(2) no
C29a C210 H210 127.2 no
C211 C210 H210 127.2 no
N21 C211 C210 112.8(2) no
N21 C211 C231 119.0(2) no
C210 C211 C231 128.3(3) no
C236 C231 C232 118.6(3) no
C236 C231 C211 120.8(3) no
C232 C231 C211 120.6(3) no
C233 C232 C231 120.7(3) no
C233 C232 H232 119.6 no
C231 C232 H232 119.6 no
C234 C233 C232 119.3(3) no
C234 C233 H233 120.4 no
C232 C233 H233 120.4 no
C235 C234 C233 121.5(3) no
C235 C234 Cl24 119.3(2) no
C233 C234 Cl24 119.2(2) no
C234 C235 C236 118.9(3) no
C234 C235 H235 120.6 no
C236 C235 H235 120.6 no
C235 C236 C231 121.0(3) no
C235 C236 H236 119.5 no
C231 C236 H236 119.5 no
C28 C281 H28A 109.5 no
C28 C281 H28B 109.5 no
H28A C281 H28B 109.5 no
C28 C281 H28C 109.5 no
H28A C281 H28C 109.5 no
H28B C281 H28C 109.5 no

loop_
_geom_bond_atom_site_label_1
_geom_bond_atom_site_label_2
_geom_bond_site_symmetry_2
_geom_bond_distance
_geom_bond_publ_flag
N11 N11a . 1.359(3) y
N11a C11b . 1.381(3) y
C11b C17a . 1.378(4) y
C17a C18 . 1.419(4) y
C18 N19 . 1.321(3) y
N19 C19a . 1.351(3) y
C19a C110 . 1.379(4) y
C110 C111 . 1.398(4) y
C111 N11 . 1.348(3) y
N11a C19a . 1.393(3) y
C11b C11c . 1.474(4) no
C11c C12 . 1.403(4) no
C11c C15a . 1.412(4) no
C12 C13 . 1.381(4) no
C12 H12 . 0.95 no
C13 C14 . 1.382(4) no
C13 H13 . 0.95 no
C14 C15 . 1.383(4) no
C14 H14 . 0.95 no
C15 C15a . 1.383(4) no
C15 H15 . 0.95 no
C15a C16 . 1.502(4) no
C16 C17 . 1.522(4) no
C16 H16A . 0.99 no
C16 H16B . 0.99 no
C17 C17a . 1.516(4) no
C17 H17A . 0.99 no
C17 H17B . 0.99 no
C18 C181 . 1.507(4) no
C181 H18A . 0.98 no
C181 H18B . 0.98 no
C181 H18C . 0.98 no
C110 H110 . 0.95 no
C111 C131 . 1.470(4) no
C131 C132 . 1.393(4) no
C131 C136 . 1.395(4) no
C132 C133 . 1.377(4) no
C132 H132 . 0.95 no
C133 C134 . 1.382(4) no
C133 H133 . 0.95 no
C134 C135 . 1.375(4) no
C134 Cl14 . 1.747(3) no
C135 C136 . 1.387(4) no
C135 H135 . 0.95 no
C136 H136 . 0.95 no
N21 N21a . 1.355(3) y
N21a C21b . 1.378(3) y
C21b C27a . 1.381(4) y
C27a C28 . 1.422(4) y
C28 N29 . 1.316(3) y
N29 C29a . 1.350(3) y
C29a C210 . 1.377(4) y
C210 C211 . 1.390(4) y
C211 N21 . 1.348(3) y
N21a C29a . 1.403(3) y
C21b C21c . 1.470(4) no
C21c C22 . 1.405(4) no
C21c C25a . 1.406(4) no
C22 C23 . 1.383(4) no
C22 H22 . 0.95 no
C23 C24 . 1.382(4) no
C23 H23 . 0.95 no
C24 C25 . 1.383(4) no
C24 H24 . 0.95 no
C25 C25a . 1.386(4) no
C25 H25 . 0.95 no
C25a C26 . 1.501(4) no
C26 C27 . 1.517(4) no
C26 H26A . 0.99 no
C26 H26B . 0.99 no
C27 C27a . 1.509(4) no
C27 H27A . 0.99 no
C27 H27B . 0.99 no
C28 C281 . 1.506(4) no
C210 H210 . 0.95 no
C211 C231 . 1.477(4) no
C231 C236 . 1.390(4) no
C231 C232 . 1.393(4) no
C232 C233 . 1.383(4) no
C232 H232 . 0.95 no
C233 C234 . 1.377(4) no
C233 H233 . 0.95 no
C234 C235 . 1.376(4) no
C234 Cl24 . 1.751(3) no
C235 C236 . 1.387(4) no
C235 H235 . 0.95 no
C236 H236 . 0.95 no
C281 H28A . 0.98 no
C281 H28B . 0.98 no
C281 H28C . 0.98 no

loop_
_geom_torsion_atom_site_label_1
_geom_torsion_atom_site_label_2
_geom_torsion_atom_site_label_3
_geom_torsion_atom_site_label_4
_geom_torsion
_geom_torsion_publ_flag
C111 N11 N11a C11b 179.2(2) no
C111 N11 N11a C19a 0.3(3) no
N11 N11a C11b C17a -176.6(2) no
C19a N11a C11b C17a 2.2(3) no
N11 N11a C11b C11c 6.2(4) no
C19a N11a C11b C11c -175.0(2) no
C17a C11b C11c C12 -153.6(3) no
N11a C11b C11c C12 23.5(4) no
C17a C11b C11c C15a 22.0(4) no
N11a C11b C11c C15a -160.9(2) no
C15a C11c C12 C13 0.2(4) no
C11b C11c C12 C13 175.7(2) no
C11c C12 C13 C14 1.0(4) no
C12 C13 C14 C15 -0.8(4) no
C13 C14 C15 C15a -0.5(4) no
C14 C15 C15a C11c 1.7(4) no
C14 C15 C15a C16 -177.5(3) no
C12 C11c C15a C15 -1.5(4) no
C11b C11c C15a C15 -177.3(2) no
C12 C11c C15a C16 177.7(2) no
C11b C11c C15a C16 1.9(4) no
C15 C15a C16 C17 140.1(3) no
C11c C15a C16 C17 -39.1(3) no
C15a C16 C17 C17a 53.3(3) no
N11a C11b C17a C18 -4.3(4) no
C11c C11b C17a C18 173.0(2) no
N11a C11b C17a C17 177.8(2) no
C11c C11b C17a C17 -5.0(4) no
C16 C17 C17a C11b -32.8(3) no
C16 C17 C17a C18 149.2(2) no
C11b C17a C18 N19 3.5(4) no
C17 C17a C18 N19 -178.6(2) no
C11b C17a C18 C181 -174.8(2) no
C17 C17a C18 C181 3.1(4) no
C17a C18 N19 C19a -0.3(4) no
C181 C18 N19 C19a 178.1(2) no
C18 N19 C19a C110 178.3(3) no
C18 N19 C19a N11a -1.9(4) no
N11 N11a C19a N19 179.9(2) no
C11b N11a C19a N19 0.9(4) no
N11 N11a C19a C110 -0.3(3) no
C11b N11a C19a C110 -179.3(2) no
N19 C19a C110 C111 -180.0(3) no
N11a C19a C110 C111 0.2(3) no
N11a N11 C111 C110 -0.1(3) no
N11a N11 C111 C131 179.2(2) no
C19a C110 C111 N11 0.0(3) no
C19a C110 C111 C131 -179.3(3) no
N11 C111 C131 C132 -2.2(4) no
C110 C111 C131 C132 176.9(3) no
N11 C111 C131 C136 178.6(2) no
C110 C111 C131 C136 -2.2(4) no
C136 C131 C132 C133 0.1(4) no
C111 C131 C132 C133 -179.1(2) no
C131 C132 C133 C134 0.2(4) no
C132 C133 C134 C135 0.0(4) no
C132 C133 C134 Cl14 179.4(2) no
C133 C134 C135 C136 -0.4(4) no
Cl14 C134 C135 C136 -179.8(2) no
C134 C135 C136 C131 0.7(4) no
C132 C131 C136 C135 -0.5(4) no
C111 C131 C136 C135 178.7(2) no
C211 N21 N21a C21b 178.7(2) no
C211 N21 N21a C29a -0.1(3) no
N21 N21a C21b C27a -176.7(2) no
C29a N21a C21b C27a 2.1(3) no
N21 N21a C21b C21c 6.4(4) no
C29a N21a C21b C21c -174.8(2) no
N21a C21b C21c C22 22.3(4) no
C27a C21b C21c C22 -154.4(3) no
N21a C21b C21c C25a -161.7(2) no
C27a C21b C21c C25a 21.6(4) no
C25a C21c C22 C23 1.4(4) no
C21b C21c C22 C23 177.4(2) no
C21c C22 C23 C24 0.1(4) no
C22 C23 C24 C25 -1.0(4) no
C23 C24 C25 C25a 0.3(4) no
C24 C25 C25a C21c 1.3(4) no
C24 C25 C25a C26 -178.5(3) no
C22 C21c C25a C25 -2.1(4) no
C21b C21c C25a C25 -178.4(2) no
C22 C21c C25a C26 177.7(2) no
C21b C21c C25a C26 1.4(4) no
C25 C25a C26 C27 141.3(3) no
C21c C25a C26 C27 -38.5(3) no
C25a C26 C27 C27a 53.2(3) no
N21a C21b C27a C28 -3.0(3) no
C21c C21b C27a C28 174.0(2) no
N21a C21b C27a C27 179.0(2) no
C21c C21b C27a C27 -4.0(4) no
C26 C27 C27a C21b -33.7(3) no
C26 C27 C27a C28 148.3(2) no
C21b C27a C28 N29 1.1(4) no
C27 C27a C28 N29 179.0(2) no
C21b C27a C28 C281 -178.5(2) no
C27 C27a C28 C281 -0.5(4) no
C27a C28 N29 C29a 1.8(4) no
C281 C28 N29 C29a -178.6(2) no
C28 N29 C29a C210 176.7(3) no
C28 N29 C29a N21a -2.7(4) no
N21 N21a C29a N29 179.7(2) no
C21b N21a C29a N29 0.8(4) no
N21 N21a C29a C210 0.2(3) no
C21b N21a C29a C210 -178.7(2) no
N29 C29a C210 C211 -179.6(3) no
N21a C29a C210 C211 -0.2(3) no
N21a N21 C211 C210 0.0(3) no
N21a N21 C211 C231 179.8(2) no
C29a C210 C211 N21 0.1(3) no
C29a C210 C211 C231 -179.6(3) no
N21 C211 C231 C236 -172.7(2) no
C210 C211 C231 C236 7.0(4) no
N21 C211 C231 C232 6.5(4) no
C210 C211 C231 C232 -173.8(3) no
C236 C231 C232 C233 0.3(4) no
C211 C231 C232 C233 -179.0(2) no
C231 C232 C233 C234 -0.7(4) no
C232 C233 C234 C235 0.4(4) no
C232 C233 C234 Cl24 -179.6(2) no
C233 C234 C235 C236 0.3(4) no
Cl24 C234 C235 C236 -179.6(2) no
C234 C235 C236 C231 -0.8(4) no
C232 C231 C236 C235 0.5(4) no
C211 C231 C236 C235 179.7(3) no

loop_
_cod_related_entry_id
_cod_related_entry_database
_cod_related_entry_code
1 ChemSpider 30652402
